data_1527261
loop_
_publ_author_name
'Cushen, D.W.'
'Hulme, R.'

_publ_section_title
;
 The crystal and molecular structure of antimony tribromide:
 alpha-antimony tribromide
;
_journal_name_full 'Journal of the Chemical Society'
_journal_page_first 4162
_journal_page_last 4166
_journal_volume 1964
_journal_year 1964
_chemical_formula_sum 'Br3 Sb'
_chemical_name_systematic 'Sb Br3'
_space_group_IT_number 19
_symmetry_space_group_name_Hall 'P 2ac 2ab'
_symmetry_space_group_name_H-M 'P 21 21 21'
_cell_angle_alpha 90
_cell_angle_beta 90
_cell_angle_gamma 90
_cell_formula_units_Z 4
_cell_length_a 10.12
_cell_length_b 12.3
_cell_length_c 4.42
_cell_volume 550.184
_citation_journal_id_ASTM JCSOA9
_cod_data_source_file Cushen_JCSOA9_1964_1003.cif
_cod_data_source_block Br3Sb1
_cod_original_formula_sum 'Br3 Sb1'
_cod_database_code 1527261

loop_
_symmetry_equiv_pos_as_xyz
x,y,z
-x+1/2,-y,z+1/2
x+1/2,-y+1/2,-z
-x,y+1/2,-z+1/2

loop_
_atom_site_label
_atom_site_type_symbol
_atom_site_fract_x
_atom_site_fract_y
_atom_site_fract_z
_atom_site_occupancy
_atom_site_U_iso_or_equiv
Br3 Br-1 0.6233 -0.1365 -0.0394 1 0.0
Br1 Br-1 0.454 0.1351 -0.0221 1 0.0
Br2 Br-1 0.2612 -0.1174 -0.0207 1 0.0
Sb1 Sb+3 0.4492 -0.0359 0.266 1 0.0
